data_2312347
loop_
_publ_author_name
'Czapik, Agnieszka'
'Kwit, Marcin'

_publ_section_title
;
 Diversity of N-triphenylacetyl-L-tyrosine solvates with halogenated
 solvents.
;
_journal_coeditor_code EF3022
_journal_issue 'Pt 12'
_journal_name_full 'Acta crystallographica. Section C, Structural chemistry'
_journal_page_first 745
_journal_page_last 756
_journal_paper_doi 10.1107/S2053229621011098
_journal_volume 77
_journal_year 2021
_chemical_absolute_configuration rm
_chemical_formula_iupac 'C29 H25 N O4, C1 H1 Cl3'
_chemical_formula_moiety 'C29 H25 N O4, C1 H1 Cl3'
_chemical_formula_sum 'C30 H26 Cl3 N O4'
_chemical_formula_weight 570.87
_chemical_name_systematic
;
<i>N</i>-Triphenylacetyl-<i>L</i>-tyrosine chloroform monosolvate
;
_space_group_crystal_system monoclinic
_space_group_IT_number 4
_space_group_name_Hall 'P 2yb'
_space_group_name_H-M_alt 'P 1 21 1'
_atom_sites_solution_hydrogens mixed
_atom_sites_solution_primary direct
_audit_creation_method SHELXL-2018/3
_cell_angle_alpha 90
_cell_angle_beta 109.945(3)
_cell_angle_gamma 90
_cell_formula_units_Z 2
_cell_length_a 10.0732(3)
_cell_length_b 10.0051(2)
_cell_length_c 14.7474(4)
_cell_measurement_reflns_used 17066
_cell_measurement_temperature 130(2)
_cell_measurement_theta_max 75.4280
_cell_measurement_theta_min 3.1280
_cell_volume 1397.15(7)
_computing_cell_refinement
;
CrysAlis PRO (Rigaku OD, 2021)
;
_computing_data_collection
;
CrysAlis PRO (Rigaku OD, 2021)
;
_computing_data_reduction
;
CrysAlis PRO (Rigaku OD, 2021)
;
_computing_structure_refinement
;
SHELXL2018 (Sheldrick, 2015<i>b</i>)
;
_computing_structure_solution
;
SHELXT2018 (Sheldrick, 2015<i>a</i>)
;
_diffrn_ambient_temperature 130(2)
_diffrn_detector_area_resol_mean 10.5357
_diffrn_measured_fraction_theta_full 0.997
_diffrn_measured_fraction_theta_max 0.997
_diffrn_measurement_device_type 'Rigaku SuperNova Single Source diffractometer with an Atlas detector'
_diffrn_measurement_method '\w scans'
_diffrn_radiation_type CuK\a
_diffrn_radiation_wavelength 1.54184
_diffrn_reflns_av_R_equivalents 0.0496
_diffrn_reflns_av_unetI/netI 0.0286
_diffrn_reflns_limit_h_max 11
_diffrn_reflns_limit_h_min -11
_diffrn_reflns_limit_k_max 11
_diffrn_reflns_limit_k_min -11
_diffrn_reflns_limit_l_max 17
_diffrn_reflns_limit_l_min -17
_diffrn_reflns_number 18782
_diffrn_reflns_theta_full 66.575
_diffrn_reflns_theta_max 66.575
_diffrn_reflns_theta_min 3.188
_diffrn_source 'micro-focus sealed X-ray tube'
_exptl_absorpt_coefficient_mu 3.267
_exptl_absorpt_correction_T_max 1.00000
_exptl_absorpt_correction_T_min 0.40839
_exptl_absorpt_correction_type multi-scan
_exptl_absorpt_process_details
;
(CrysAlis PRO; Rigaku OD, 2021)
;
_exptl_crystal_colour colourless
_exptl_crystal_density_diffrn 1.357
_exptl_crystal_description needle
_exptl_crystal_F_000 592
_exptl_crystal_size_max 0.220
_exptl_crystal_size_mid 0.050
_exptl_crystal_size_min 0.030
_refine_diff_density_max 0.588
_refine_diff_density_min -0.413
_refine_ls_abs_structure_details
;
Flack <i>x</i> determined using 2221 quotients [(I+)-(I-)]/[(I+)+(I-)]
(Parsons <i>et al.</i>,  2013)
;
_refine_ls_abs_structure_Flack 0.003(12)
_refine_ls_extinction_method none
_refine_ls_goodness_of_fit_ref 1.035
_refine_ls_hydrogen_treatment constr
_refine_ls_matrix_type full
_refine_ls_number_parameters 399
_refine_ls_number_reflns 4905
_refine_ls_number_restraints 35
_refine_ls_restrained_S_all 1.051
_refine_ls_R_factor_all 0.0487
_refine_ls_R_factor_gt 0.0483
_refine_ls_shift/su_max 0.004
_refine_ls_shift/su_mean 0.000
_refine_ls_structure_factor_coef Fsqd
_refine_ls_weighting_details 'w=1/[\s^2^(Fo^2^)+(0.0866P)^2^+0.5933P] where P=(Fo^2^+2Fc^2^)/3'
_refine_ls_weighting_scheme calc
_refine_ls_wR_factor_gt 0.1287
_refine_ls_wR_factor_ref 0.1293
_reflns_number_gt 4842
_reflns_number_total 4905
_reflns_threshold_expression 'I > 2\s(I)'
_cod_data_source_file ef3022sup1.cif
_cod_data_source_block I
_cod_original_cell_volume 1397.14(6)
_cod_original_sg_symbol_H-M 'P 21'
_cod_database_code 2312347
_shelx_space_group_comment
;
The symmetry employed for this shelxl refinement is uniquely defined
by the following loop, which should always be used as a source of
symmetry information in preference to the above space-group names.
They are only intended as comments.
;
_shelx_estimated_absorpt_t_min 0.533
_shelx_estimated_absorpt_t_max 0.908

loop_
_space_group_symop_operation_xyz
'x, y, z'
'-x, y+1/2, -z'

loop_
_atom_site_type_symbol
_atom_site_label
_atom_site_fract_x
_atom_site_fract_y
_atom_site_fract_z
_atom_site_U_iso_or_equiv
_atom_site_adp_type
_atom_site_calc_flag
_atom_site_occupancy
_atom_site_disorder_assembly
_atom_site_disorder_group
Cl Cl1 1.1584(10) 0.1410(12) 0.5439(8) 0.061(3) Uani d 0.293(4) A 1
Cl Cl2 0.8582(10) 0.1311(10) 0.4498(7) 0.056(2) Uani d 0.293(4) A 1
Cl Cl3 0.9907(9) -0.0337(8) 0.6152(6) 0.082(2) Uani d 0.293(4) A 1
C C37 0.9963(7) 0.1180(6) 0.5591(4) 0.050(2) Uani d 0.293(4) A 1
H H37 0.984733 0.190820 0.602198 0.061 Uiso d 0.293(4) A 1
Cl Cl1A 1.1562(6) 0.1829(8) 0.5449(6) 0.045(2) Uani d 0.336(4) B 2
Cl Cl2A 0.8526(8) 0.1737(8) 0.4578(7) 0.0390(19) Uani d 0.336(4) B 2
Cl Cl3A 1.0029(7) -0.0488(7) 0.5717(6) 0.0574(18) Uani d 0.336(4) B 2
C C37A 0.9988(5) 0.1196(6) 0.5583(4) 0.050(2) Uani d 0.336(4) B 2
H H37A 0.989404 0.160245 0.617738 0.061 Uiso d 0.336(4) B 2
Cl Cl1B 1.1380(10) 0.2328(13) 0.5580(11) 0.195(8) Uani d 0.371(4) C 3
Cl Cl2B 0.8346(8) 0.2175(9) 0.4617(7) 0.072(2) Uani d 0.371(4) C 3
Cl Cl3B 0.9940(9) -0.0222(11) 0.5417(7) 0.114(4) Uani d 0.371(4) C 3
C C37B 0.9812(8) 0.1519(9) 0.5541(5) 0.073(6) Uani d 0.371(4) C 3
H H37B 0.966652 0.168984 0.616817 0.087 Uiso d 0.371(4) C 3
O O1 1.1595(3) 0.9555(3) 1.01420(18) 0.0291(5) Uani d 1 . .
H H1 1.187217 1.034282 1.028915 0.044 Uiso calc 1 . .
O O2 0.9909(3) 1.0568(3) 0.8940(2) 0.0346(6) Uani d 1 . .
O O3 0.7693(3) 0.7058(3) 0.93487(16) 0.0262(5) Uani d 1 . .
O O4 0.9212(3) 0.2269(3) 0.7372(2) 0.0387(7) Uani d 1 . .
H H4 0.948124 0.174996 0.784730 0.058 Uiso calc 1 . .
N N1 0.8553(3) 0.8198(3) 0.83552(19) 0.0215(6) Uani d 1 . .
H H1A 0.835896 0.859254 0.779163 0.026 Uiso calc 1 . .
C C1 1.0483(3) 0.9560(4) 0.9351(2) 0.0239(7) Uani d 1 . .
C C2 1.0011(3) 0.8163(3) 0.8999(2) 0.0220(6) Uani d 1 . .
H H2 1.007470 0.758649 0.956600 0.026 Uiso calc 1 . .
C C3 1.0985(4) 0.7583(3) 0.8486(3) 0.0242(7) Uani d 1 . .
H H3A 1.090953 0.813291 0.791238 0.029 Uiso calc 1 . .
H H3B 1.197707 0.761498 0.892769 0.029 Uiso calc 1 . .
C C4 1.0585(4) 0.6156(3) 0.8179(2) 0.0235(7) Uani d 1 . .
C C5 0.9743(4) 0.5844(4) 0.7239(3) 0.0285(7) Uani d 1 . .
H H5 0.946926 0.653457 0.676868 0.034 Uiso calc 1 . .
C C6 0.9296(4) 0.4547(4) 0.6974(3) 0.0312(8) Uani d 1 . .
H H6 0.871496 0.435277 0.633057 0.037 Uiso calc 1 . .
C C7 0.9703(4) 0.3531(4) 0.7658(3) 0.0274(7) Uani d 1 . .
C C8 1.0579(4) 0.3818(4) 0.8593(3) 0.0267(7) Uani d 1 . .
H H8 1.088428 0.312451 0.905786 0.032 Uiso calc 1 . .
C C9 1.0999(4) 0.5118(3) 0.8839(2) 0.0248(7) Uani d 1 . .
H H9 1.159137 0.530965 0.948069 0.030 Uiso calc 1 . .
C C10 0.5962(3) 0.7787(3) 0.7841(2) 0.0201(6) Uani d 1 . .
C C11 0.5981(3) 0.8353(3) 0.6867(2) 0.0218(7) Uani d 1 . .
C C12 0.5682(4) 0.7591(4) 0.6044(3) 0.0298(8) Uani d 1 . .
H H12 0.542578 0.667969 0.605741 0.036 Uiso calc 1 . .
C C13 0.5752(4) 0.8142(5) 0.5186(3) 0.0363(8) Uani d 1 . .
H H13 0.552862 0.760384 0.462268 0.044 Uiso calc 1 . .
C C14 0.6142(4) 0.9455(4) 0.5153(3) 0.0357(8) Uani d 1 . .
H H14 0.620113 0.982055 0.457364 0.043 Uiso calc 1 . .
C C15 0.6445(4) 1.0234(4) 0.5970(3) 0.0303(8) Uani d 1 . .
H H15 0.672133 1.113912 0.595296 0.036 Uiso calc 1 . .
C C16 0.6351(4) 0.9710(4) 0.6820(3) 0.0261(7) Uani d 1 . .
H H16 0.653604 1.026527 0.737132 0.031 Uiso calc 1 . .
C C17 0.7489(3) 0.7656(3) 0.8580(2) 0.0199(6) Uani d 1 . .
C C21 0.5122(4) 0.8761(3) 0.8265(3) 0.0238(7) Uani d 1 . .
C C22 0.3913(4) 0.9392(4) 0.7625(3) 0.0286(7) Uani d 1 . .
H H22 0.362006 0.919600 0.695463 0.034 Uiso calc 1 . .
C C23 0.3149(4) 1.0292(4) 0.7962(3) 0.0339(9) Uani d 1 . .
H H23 0.233269 1.070385 0.752321 0.041 Uiso calc 1 . .
C C24 0.3565(4) 1.0598(4) 0.8938(3) 0.0369(9) Uani d 1 . .
H H24 0.306272 1.124522 0.916400 0.044 Uiso calc 1 . .
C C25 0.4713(5) 0.9955(5) 0.9571(3) 0.0414(10) Uani d 1 . .
H H25 0.498995 1.014048 1.024210 0.050 Uiso calc 1 . .
C C26 0.5472(4) 0.9031(4) 0.9236(3) 0.0340(8) Uani d 1 . .
H H26 0.624772 0.857796 0.968544 0.041 Uiso calc 1 . .
C C31 0.5366(3) 0.6351(3) 0.7727(2) 0.0211(6) Uani d 1 . .
C C32 0.3990(4) 0.6072(4) 0.7654(3) 0.0266(7) Uani d 1 . .
H H32 0.337897 0.677713 0.768987 0.032 Uiso calc 1 . .
C C33 0.3496(4) 0.4762(4) 0.7527(3) 0.0328(8) Uani d 1 . .
H H33 0.254721 0.458237 0.747554 0.039 Uiso calc 1 . .
C C34 0.4370(4) 0.3715(4) 0.7476(3) 0.0345(9) Uani d 1 . .
H H34 0.403029 0.282218 0.739670 0.041 Uiso calc 1 . .
C C35 0.5755(4) 0.3995(4) 0.7544(3) 0.0334(8) Uani d 1 . .
H H35 0.636748 0.329060 0.750819 0.040 Uiso calc 1 . .
C C36 0.6236(4) 0.5298(4) 0.7662(3) 0.0289(8) Uani d 1 . .
H H36 0.717930 0.548085 0.769994 0.035 Uiso calc 1 . .

loop_
_atom_site_aniso_label
_atom_site_aniso_U_11
_atom_site_aniso_U_22
_atom_site_aniso_U_33
_atom_site_aniso_U_12
_atom_site_aniso_U_13
_atom_site_aniso_U_23
Cl1 0.077(5) 0.070(6) 0.039(3) 0.016(4) 0.024(3) 0.012(3)
Cl2 0.059(3) 0.068(5) 0.043(3) 0.003(3) 0.019(2) 0.002(3)
Cl3 0.100(5) 0.066(4) 0.060(5) -0.012(3) -0.001(4) 0.017(3)
C37 0.058(6) 0.062(5) 0.029(4) 0.003(4) 0.012(4) 0.003(3)
Cl1A 0.025(2) 0.076(6) 0.029(2) -0.023(3) 0.0008(19) 0.010(3)
Cl2A 0.032(2) 0.048(3) 0.038(2) -0.006(2) 0.0135(17) 0.000(2)
Cl3A 0.049(2) 0.079(3) 0.036(4) -0.023(2) 0.004(2) -0.003(3)
C37A 0.058(6) 0.062(5) 0.029(4) 0.003(4) 0.012(4) 0.003(3)
Cl1B 0.086(6) 0.252(16) 0.205(12) -0.072(8) -0.007(6) 0.023(10)
Cl2B 0.057(3) 0.096(6) 0.059(3) -0.014(3) 0.015(2) 0.004(4)
Cl3B 0.107(5) 0.180(8) 0.062(5) 0.030(5) 0.038(4) -0.018(4)
C37B 0.059(9) 0.093(11) 0.076(11) -0.004(8) 0.036(8) -0.019(8)
O1 0.0264(12) 0.0259(12) 0.0310(12) -0.0046(10) 0.0047(10) -0.0068(10)
O2 0.0388(15) 0.0198(12) 0.0391(14) -0.0014(11) 0.0054(12) 0.0026(10)
O3 0.0266(12) 0.0268(12) 0.0241(11) -0.0015(10) 0.0072(9) 0.0070(10)
O4 0.0581(19) 0.0238(13) 0.0332(14) -0.0115(12) 0.0144(13) -0.0055(11)
N1 0.0215(13) 0.0199(12) 0.0220(12) -0.0024(11) 0.0060(11) 0.0025(11)
C1 0.0210(15) 0.0258(16) 0.0255(16) -0.0019(14) 0.0085(13) -0.0020(14)
C2 0.0184(15) 0.0201(15) 0.0253(15) -0.0013(12) 0.0046(12) 0.0023(13)
C3 0.0231(17) 0.0201(15) 0.0306(17) -0.0034(13) 0.0109(14) -0.0006(13)
C4 0.0240(16) 0.0225(16) 0.0274(17) -0.0001(13) 0.0134(13) -0.0006(13)
C5 0.0321(18) 0.0273(18) 0.0266(17) -0.0024(14) 0.0108(14) 0.0012(14)
C6 0.0375(19) 0.0327(19) 0.0223(16) -0.0026(16) 0.0089(14) -0.0016(15)
C7 0.0355(19) 0.0188(16) 0.0322(18) -0.0042(14) 0.0172(15) -0.0045(13)
C8 0.0332(18) 0.0222(16) 0.0288(17) 0.0014(13) 0.0160(14) 0.0011(13)
C9 0.0258(17) 0.0253(17) 0.0238(16) 0.0000(13) 0.0090(13) -0.0019(13)
C10 0.0221(16) 0.0181(15) 0.0212(15) -0.0031(12) 0.0089(12) 0.0015(12)
C11 0.0173(14) 0.0260(17) 0.0229(16) 0.0013(12) 0.0078(12) 0.0045(13)
C12 0.0328(19) 0.0278(18) 0.0286(18) -0.0043(15) 0.0103(15) -0.0009(15)
C13 0.041(2) 0.044(2) 0.0253(17) -0.0078(18) 0.0125(15) -0.0059(17)
C14 0.0356(19) 0.043(2) 0.0297(18) 0.0006(18) 0.0125(15) 0.0103(17)
C15 0.0328(19) 0.0263(18) 0.0330(18) 0.0005(14) 0.0128(15) 0.0081(14)
C16 0.0252(16) 0.0243(17) 0.0267(17) 0.0022(13) 0.0060(13) 0.0028(14)
C17 0.0224(16) 0.0152(13) 0.0229(15) -0.0008(12) 0.0086(13) -0.0002(12)
C21 0.0261(16) 0.0170(15) 0.0313(17) -0.0015(12) 0.0138(14) 0.0024(13)
C22 0.0288(17) 0.0276(18) 0.0309(17) 0.0021(14) 0.0121(14) 0.0043(14)
C23 0.0309(19) 0.0248(18) 0.050(2) 0.0046(15) 0.0191(17) 0.0103(17)
C24 0.040(2) 0.0287(19) 0.051(2) 0.0006(16) 0.0279(19) -0.0010(17)
C25 0.039(2) 0.052(3) 0.037(2) 0.0016(18) 0.0179(18) -0.0107(18)
C26 0.036(2) 0.039(2) 0.0285(17) 0.0059(16) 0.0121(15) 0.0006(16)
C31 0.0243(16) 0.0182(16) 0.0210(15) -0.0047(12) 0.0081(12) 0.0005(12)
C32 0.0255(17) 0.0249(17) 0.0306(18) -0.0039(14) 0.0113(14) -0.0006(14)
C33 0.0315(18) 0.033(2) 0.037(2) -0.0127(15) 0.0159(15) -0.0041(15)
C34 0.046(2) 0.0219(17) 0.0351(19) -0.0119(16) 0.0127(17) -0.0018(15)
C35 0.037(2) 0.0206(17) 0.039(2) 0.0009(15) 0.0084(16) -0.0020(15)
C36 0.0244(17) 0.0232(17) 0.0378(19) -0.0033(13) 0.0090(15) -0.0019(15)

loop_
_atom_type_symbol
_atom_type_description
_atom_type_scat_dispersion_real
_atom_type_scat_dispersion_imag
_atom_type_scat_source
C C 0.0181 0.0091 'International Tables Vol C Tables 4.2.6.8 and 6.1.1.4'
H H 0.0000 0.0000 'International Tables Vol C Tables 4.2.6.8 and 6.1.1.4'
Cl Cl 0.3639 0.7018 'International Tables Vol C Tables 4.2.6.8 and 6.1.1.4'
N N 0.0311 0.0180 'International Tables Vol C Tables 4.2.6.8 and 6.1.1.4'
O O 0.0492 0.0322 'International Tables Vol C Tables 4.2.6.8 and 6.1.1.4'

loop_
_geom_angle_atom_site_label_1
_geom_angle_atom_site_label_2
_geom_angle_atom_site_label_3
_geom_angle_site_symmetry_1
_geom_angle_site_symmetry_3
_geom_angle
_geom_angle_publ_flag
Cl1 C37 Cl2 . . 111.2 ?
Cl1 C37 Cl3 . . 111.2 ?
Cl2 C37 Cl3 . . 111.2 ?
Cl1 C37 H37 . . 107.7 ?
Cl2 C37 H37 . . 107.7 ?
Cl3 C37 H37 . . 107.7 ?
Cl3A C37A Cl1A . . 112.3 ?
Cl3A C37A Cl2A . . 112.3 ?
Cl1A C37A Cl2A . . 108.4 ?
Cl3A C37A H37A . . 107.9 ?
Cl1A C37A H37A . . 107.9 ?
Cl2A C37A H37A . . 107.9 ?
Cl1B C37B Cl2B . . 111.2 ?
Cl1B C37B Cl3B . . 111.2 ?
Cl2B C37B Cl3B . . 111.2 ?
Cl1B C37B H37B . . 107.7 ?
Cl2B C37B H37B . . 107.7 ?
Cl3B C37B H37B . . 107.7 ?
C1 O1 H1 . . 109.5 ?
C7 O4 H4 . . 109.5 ?
C17 N1 C2 . . 123.0(3) ?
C17 N1 H1A . . 118.5 ?
C2 N1 H1A . . 118.5 ?
O2 C1 O1 . . 124.3(3) ?
O2 C1 C2 . . 123.7(3) ?
O1 C1 C2 . . 112.0(3) ?
N1 C2 C1 . . 109.4(3) ?
N1 C2 C3 . . 111.1(3) ?
C1 C2 C3 . . 109.8(3) ?
N1 C2 H2 . . 108.8 ?
C1 C2 H2 . . 108.8 ?
C3 C2 H2 . . 108.8 ?
C4 C3 C2 . . 110.7(3) ?
C4 C3 H3A . . 109.5 ?
C2 C3 H3A . . 109.5 ?
C4 C3 H3B . . 109.5 ?
C2 C3 H3B . . 109.5 ?
H3A C3 H3B . . 108.1 ?
C9 C4 C5 . . 117.8(3) ?
C9 C4 C3 . . 120.8(3) ?
C5 C4 C3 . . 121.4(3) ?
C6 C5 C4 . . 121.3(3) ?
C6 C5 H5 . . 119.4 ?
C4 C5 H5 . . 119.4 ?
C5 C6 C7 . . 119.6(3) ?
C5 C6 H6 . . 120.2 ?
C7 C6 H6 . . 120.2 ?
O4 C7 C8 . . 122.5(3) ?
O4 C7 C6 . . 117.6(3) ?
C8 C7 C6 . . 119.9(3) ?
C9 C8 C7 . . 119.4(3) ?
C9 C8 H8 . . 120.3 ?
C7 C8 H8 . . 120.3 ?
C8 C9 C4 . . 122.0(3) ?
C8 C9 H9 . . 119.0 ?
C4 C9 H9 . . 119.0 ?
C31 C10 C11 . . 111.5(3) ?
C31 C10 C21 . . 112.5(2) ?
C11 C10 C21 . . 108.9(3) ?
C31 C10 C17 . . 104.6(2) ?
C11 C10 C17 . . 111.0(2) ?
C21 C10 C17 . . 108.3(3) ?
C12 C11 C16 . . 117.9(3) ?
C12 C11 C10 . . 123.1(3) ?
C16 C11 C10 . . 118.9(3) ?
C11 C12 C13 . . 121.0(3) ?
C11 C12 H12 . . 119.5 ?
C13 C12 H12 . . 119.5 ?
C14 C13 C12 . . 120.6(4) ?
C14 C13 H13 . . 119.7 ?
C12 C13 H13 . . 119.7 ?
C13 C14 C15 . . 119.3(3) ?
C13 C14 H14 . . 120.3 ?
C15 C14 H14 . . 120.3 ?
C14 C15 C16 . . 120.7(3) ?
C14 C15 H15 . . 119.6 ?
C16 C15 H15 . . 119.6 ?
C15 C16 C11 . . 120.5(3) ?
C15 C16 H16 . . 119.8 ?
C11 C16 H16 . . 119.8 ?
O3 C17 N1 . . 121.8(3) ?
O3 C17 C10 . . 119.8(3) ?
N1 C17 C10 . . 118.4(3) ?
C26 C21 C22 . . 117.7(3) ?
C26 C21 C10 . . 124.0(3) ?
C22 C21 C10 . . 118.3(3) ?
C23 C22 C21 . . 120.6(3) ?
C23 C22 H22 . . 119.7 ?
C21 C22 H22 . . 119.7 ?
C22 C23 C24 . . 120.6(4) ?
C22 C23 H23 . . 119.7 ?
C24 C23 H23 . . 119.7 ?
C25 C24 C23 . . 119.2(4) ?
C25 C24 H24 . . 120.4 ?
C23 C24 H24 . . 120.4 ?
C24 C25 C26 . . 120.4(4) ?
C24 C25 H25 . . 119.8 ?
C26 C25 H25 . . 119.8 ?
C21 C26 C25 . . 121.4(4) ?
C21 C26 H26 . . 119.3 ?
C25 C26 H26 . . 119.3 ?
C32 C31 C36 . . 118.6(3) ?
C32 C31 C10 . . 122.6(3) ?
C36 C31 C10 . . 118.7(3) ?
C31 C32 C33 . . 120.3(3) ?
C31 C32 H32 . . 119.9 ?
C33 C32 H32 . . 119.9 ?
C34 C33 C32 . . 120.9(3) ?
C34 C33 H33 . . 119.5 ?
C32 C33 H33 . . 119.5 ?
C33 C34 C35 . . 118.9(3) ?
C33 C34 H34 . . 120.5 ?
C35 C34 H34 . . 120.5 ?
C36 C35 C34 . . 119.9(4) ?
C36 C35 H35 . . 120.0 ?
C34 C35 H35 . . 120.0 ?
C35 C36 C31 . . 121.3(3) ?
C35 C36 H36 . . 119.3 ?
C31 C36 H36 . . 119.3 ?

loop_
_geom_bond_atom_site_label_1
_geom_bond_atom_site_label_2
_geom_bond_site_symmetry_2
_geom_bond_distance
_geom_bond_publ_flag
Cl1 C37 . 1.737(6) ?
Cl2 C37 . 1.738(6) ?
Cl3 C37 . 1.738(6) ?
C37 H37 . 1.0000 ?
Cl1A C37A . 1.780(5) ?
Cl2A C37A . 1.780(5) ?
Cl3A C37A . 1.695(4) ?
C37A H37A . 1.0002 ?
Cl1B C37B . 1.758(6) ?
Cl2B C37B . 1.759(6) ?
Cl3B C37B . 1.760(6) ?
C37B H37B . 0.9999 ?
O1 C1 . 1.313(4) ?
O1 H1 . 0.8400 ?
O2 C1 . 1.216(5) ?
O3 C17 . 1.236(4) ?
O4 C7 . 1.369(4) ?
O4 H4 . 0.8400 ?
N1 C17 . 1.339(4) ?
N1 C2 . 1.452(4) ?
N1 H1A . 0.8800 ?
C1 C2 . 1.511(5) ?
C2 C3 . 1.542(5) ?
C2 H2 . 1.0000 ?
C3 C4 . 1.510(5) ?
C3 H3A . 0.9900 ?
C3 H3B . 0.9900 ?
C4 C9 . 1.387(5) ?
C4 C5 . 1.392(5) ?
C5 C6 . 1.385(6) ?
C5 H5 . 0.9500 ?
C6 C7 . 1.392(5) ?
C6 H6 . 0.9500 ?
C7 C8 . 1.390(5) ?
C8 C9 . 1.378(5) ?
C8 H8 . 0.9500 ?
C9 H9 . 0.9500 ?
C10 C31 . 1.544(4) ?
C10 C11 . 1.549(4) ?
C10 C21 . 1.556(4) ?
C10 C17 . 1.558(4) ?
C11 C12 . 1.377(5) ?
C11 C16 . 1.416(5) ?
C12 C13 . 1.405(5) ?
C12 H12 . 0.9500 ?
C13 C14 . 1.376(6) ?
C13 H13 . 0.9500 ?
C14 C15 . 1.379(6) ?
C14 H14 . 0.9500 ?
C15 C16 . 1.391(5) ?
C15 H15 . 0.9500 ?
C16 H16 . 0.9500 ?
C21 C26 . 1.379(5) ?
C21 C22 . 1.410(5) ?
C22 C23 . 1.383(5) ?
C22 H22 . 0.9500 ?
C23 C24 . 1.388(6) ?
C23 H23 . 0.9500 ?
C24 C25 . 1.373(7) ?
C24 H24 . 0.9500 ?
C25 C26 . 1.394(6) ?
C25 H25 . 0.9500 ?
C26 H26 . 0.9500 ?
C31 C32 . 1.381(5) ?
C31 C36 . 1.394(5) ?
C32 C33 . 1.392(5) ?
C32 H32 . 0.9500 ?
C33 C34 . 1.387(6) ?
C33 H33 . 0.9500 ?
C34 C35 . 1.392(6) ?
C34 H34 . 0.9500 ?
C35 C36 . 1.381(5) ?
C35 H35 . 0.9500 ?
C36 H36 . 0.9500 ?

loop_
_geom_hbond_atom_site_label_D
_geom_hbond_atom_site_label_H
_geom_hbond_atom_site_label_A
_geom_hbond_site_symmetry_A
_geom_hbond_distance_DH
_geom_hbond_distance_HA
_geom_hbond_distance_DA
_geom_hbond_angle_DHA
_geom_hbond_publ_flag
C8 H8 O3 2_747 0.95 2.53 3.427(4) 156.7 yes
C3 H3A Cl3 1_565 0.99 2.88 3.85(5) 164.9 yes
C37 H37 O4 . 1.00 2.32 3.165(7) 141.8 yes
C37A H37A O4 . 1.00 2.20 3.183(6) 166.9 yes
C37B H37B O4 . 1.00 2.06 3.055(8) 172.2 yes
O1 H1 O3 2_757 0.84 1.81 2.642(4) 173.7 yes
O4 H4 O2 1_545 0.84 1.93 2.762(4) 174.3 yes
C26 H26 O3 . 0.95 2.27 2.946(5) 127.0 yes

loop_
_geom_torsion_atom_site_label_1
_geom_torsion_atom_site_label_2
_geom_torsion_atom_site_label_3
_geom_torsion_atom_site_label_4
_geom_torsion_site_symmetry_1
_geom_torsion_site_symmetry_2
_geom_torsion_site_symmetry_3
_geom_torsion_site_symmetry_4
_geom_torsion
_geom_torsion_publ_flag
C17 N1 C2 C1 . . . . -111.7(3) ?
C17 N1 C2 C3 . . . . 126.9(3) ?
O2 C1 C2 N1 . . . . -20.9(4) ?
O1 C1 C2 N1 . . . . 160.2(3) ?
O2 C1 C2 C3 . . . . 101.3(4) ?
O1 C1 C2 C3 . . . . -77.7(3) ?
N1 C2 C3 C4 . . . . -62.2(4) ?
C1 C2 C3 C4 . . . . 176.7(3) ?
C2 C3 C4 C9 . . . . -79.0(4) ?
C2 C3 C4 C5 . . . . 98.3(4) ?
C9 C4 C5 C6 . . . . 1.9(5) ?
C3 C4 C5 C6 . . . . -175.5(3) ?
C4 C5 C6 C7 . . . . -0.5(6) ?
C5 C6 C7 O4 . . . . 178.6(3) ?
C5 C6 C7 C8 . . . . -1.5(5) ?
O4 C7 C8 C9 . . . . -178.1(3) ?
C6 C7 C8 C9 . . . . 2.0(5) ?
C7 C8 C9 C4 . . . . -0.5(5) ?
C5 C4 C9 C8 . . . . -1.4(5) ?
C3 C4 C9 C8 . . . . 176.0(3) ?
C31 C10 C11 C12 . . . . -8.2(4) ?
C21 C10 C11 C12 . . . . -132.9(3) ?
C17 C10 C11 C12 . . . . 108.0(3) ?
C31 C10 C11 C16 . . . . 173.2(3) ?
C21 C10 C11 C16 . . . . 48.5(4) ?
C17 C10 C11 C16 . . . . -70.6(4) ?
C16 C11 C12 C13 . . . . 0.4(5) ?
C10 C11 C12 C13 . . . . -178.2(3) ?
C11 C12 C13 C14 . . . . 1.0(6) ?
C12 C13 C14 C15 . . . . -0.9(6) ?
C13 C14 C15 C16 . . . . -0.5(6) ?
C14 C15 C16 C11 . . . . 1.8(5) ?
C12 C11 C16 C15 . . . . -1.8(5) ?
C10 C11 C16 C15 . . . . 176.9(3) ?
C2 N1 C17 O3 . . . . -1.9(5) ?
C2 N1 C17 C10 . . . . 178.5(3) ?
C31 C10 C17 O3 . . . . -50.0(4) ?
C11 C10 C17 O3 . . . . -170.3(3) ?
C21 C10 C17 O3 . . . . 70.2(3) ?
C31 C10 C17 N1 . . . . 129.7(3) ?
C11 C10 C17 N1 . . . . 9.3(4) ?
C21 C10 C17 N1 . . . . -110.1(3) ?
C31 C10 C21 C26 . . . . 92.5(4) ?
C11 C10 C21 C26 . . . . -143.4(3) ?
C17 C10 C21 C26 . . . . -22.6(4) ?
C31 C10 C21 C22 . . . . -86.2(4) ?
C11 C10 C21 C22 . . . . 37.9(4) ?
C17 C10 C21 C22 . . . . 158.6(3) ?
C26 C21 C22 C23 . . . . 2.8(5) ?
C10 C21 C22 C23 . . . . -178.4(3) ?
C21 C22 C23 C24 . . . . 0.5(6) ?
C22 C23 C24 C25 . . . . -2.7(6) ?
C23 C24 C25 C26 . . . . 1.7(7) ?
C22 C21 C26 C25 . . . . -3.8(6) ?
C10 C21 C26 C25 . . . . 177.4(4) ?
C24 C25 C26 C21 . . . . 1.6(7) ?
C11 C10 C31 C32 . . . . -99.8(4) ?
C21 C10 C31 C32 . . . . 22.9(4) ?
C17 C10 C31 C32 . . . . 140.2(3) ?
C11 C10 C31 C36 . . . . 78.0(4) ?
C21 C10 C31 C36 . . . . -159.3(3) ?
C17 C10 C31 C36 . . . . -42.0(4) ?
C36 C31 C32 C33 . . . . 0.6(5) ?
C10 C31 C32 C33 . . . . 178.4(3) ?
C31 C32 C33 C34 . . . . 0.3(6) ?
C32 C33 C34 C35 . . . . -0.6(6) ?
C33 C34 C35 C36 . . . . 0.2(6) ?
C34 C35 C36 C31 . . . . 0.7(6) ?
C32 C31 C36 C35 . . . . -1.1(5) ?
C10 C31 C36 C35 . . . . -179.0(3) ?

_cod_database_fobs_code 2312347
